data_7019819
loop_
_publ_author_name
'Klap\"otke, Thomas M'
'Piercey, Davin G.'
'Stierstorfer, J\"org'

_publ_section_title
;
 Amination of energetic anions: high-performing energetic materials.
;
_journal_issue 31
_journal_name_full 'Dalton transactions (Cambridge, England : 2003)'
_journal_page_first 9451
_journal_page_last 9459
_journal_paper_doi 10.1039/c2dt30684k
_journal_volume 41
_journal_year 2012
_chemical_compound_source 1-Trinitroethylamino-tetrazole
_chemical_formula_moiety ' C3 H4 N8 O6'
_chemical_formula_sum 'C3 H4 N8 O6'
_chemical_formula_weight 248.14
_space_group_IT_number 14
_symmetry_cell_setting monoclinic
_symmetry_Int_Tables_number 14
_symmetry_space_group_name_Hall '-P 2ybc'
_symmetry_space_group_name_H-M 'P 1 21/c 1'
_atom_sites_solution_hydrogens geom
_atom_sites_solution_primary direct
_atom_sites_solution_secondary difmap
_audit_creation_date
;
'Fri Jan 21 16:41:00 2011'
;
_audit_creation_method SHELXL-97
_audit_update_record 1-Trinitroethylamino-tetrazole
_cell_angle_alpha 90.00
_cell_angle_beta 96.124(5)
_cell_angle_gamma 90.00
_cell_formula_units_Z 4
_cell_length_a 9.9097(5)
_cell_length_b 7.7761(4)
_cell_length_c 11.7846(6)
_cell_measurement_reflns_used 1800
_cell_measurement_temperature 173(2)
_cell_measurement_theta_max 33.4889
_cell_measurement_theta_min 4.3446
_cell_volume 902.93(8)
_computing_cell_refinement
;
CrysAlis RED, Oxford Diffraction Ltd.,
Version 1.171.27p5 beta (release 01-04-2005 CrysAlis171 .NET)
(compiled Apr 1 2005,17:53:34)
;
_computing_data_collection
;
CrysAlis CCD, Oxford Diffraction Ltd.,
Version 1.171.27p5 beta (release 01-04-2005 CrysAlis171 .NET)
(compiled Apr 1 2005,17:53:34)
;
_computing_data_reduction
;
CrysAlis RED, Oxford Diffraction Ltd.,
Version 1.171.27p5 beta (release 01-04-2005 CrysAlis171 .NET)
(compiled Apr 1 2005,17:53:34)
;
_computing_molecular_graphics
;
'ORTEP (M. N. Burnett, C. K. Johnson, ORTEP-III: Oak Ridge Thermal Ellipsoid
;
_computing_publication_material 'PLATON (A. L. Spek, Acta Crystallogr, Sect. A, 1990, 46, C34, 1995 version).'
_computing_structure_refinement 'SHELXL-97 (Sheldrick, 1997)'
_computing_structure_solution SIR-92
_diffrn_ambient_temperature 173
_diffrn_detector_area_resol_mean 15.9809
_diffrn_measured_fraction_theta_full 0.994
_diffrn_measured_fraction_theta_max 0.994
_diffrn_measurement_device 'CCD camera on \k-goniostat'
_diffrn_measurement_device_type KappaCCD
_diffrn_measurement_method omega-scan
_diffrn_orient_matrix_UB_11 -0.0383873458
_diffrn_orient_matrix_UB_12 0.0318112243
_diffrn_orient_matrix_UB_13 0.0430726957
_diffrn_orient_matrix_UB_21 -0.0605582859
_diffrn_orient_matrix_UB_22 -0.0281012254
_diffrn_orient_matrix_UB_23 -0.0321631944
_diffrn_orient_matrix_UB_31 0.0059248270
_diffrn_orient_matrix_UB_32 -0.0808529608
_diffrn_orient_matrix_UB_33 0.0280747051
_diffrn_radiation_collimation 0.5
_diffrn_radiation_monochromator graphite
_diffrn_radiation_source 'fine-focus sealed tube'
_diffrn_radiation_type 'Mo K\a'
_diffrn_radiation_wavelength 0.71073
_diffrn_reflns_av_R_equivalents 0.0219
_diffrn_reflns_av_sigmaI/netI 0.0316
_diffrn_reflns_limit_h_max 11
_diffrn_reflns_limit_h_min -7
_diffrn_reflns_limit_k_max 9
_diffrn_reflns_limit_k_min -9
_diffrn_reflns_limit_l_max 13
_diffrn_reflns_limit_l_min -14
_diffrn_reflns_number 4041
_diffrn_reflns_theta_full 25.00
_diffrn_reflns_theta_max 25.00
_diffrn_reflns_theta_min 4.36
_diffrn_source_current 40
_diffrn_source_type 'Spellman generator'
_diffrn_source_voltage 50
_exptl_absorpt_coefficient_mu 0.172
_exptl_absorpt_correction_T_max 0.99000
_exptl_absorpt_correction_T_min 0.91738
_exptl_absorpt_correction_type multi-scan
_exptl_absorpt_process_details
;SCALE3 ABSPACK - An Oxford Diffraction program (1.0.4,gui:1.0.3)
(C) 2005 Oxford Diffraction Ltd.
;
_exptl_crystal_colour colorless
_exptl_crystal_density_diffrn 1.825
_exptl_crystal_density_method 'not measured'
_exptl_crystal_description rod
_exptl_crystal_F_000 504
_exptl_crystal_size_max 0.21
_exptl_crystal_size_mid 0.13
_exptl_crystal_size_min 0.12
_refine_diff_density_max 0.337
_refine_diff_density_min -0.209
_refine_diff_density_rms 0.049
_refine_ls_extinction_method none
_refine_ls_goodness_of_fit_ref 0.973
_refine_ls_hydrogen_treatment refall
_refine_ls_matrix_type full
_refine_ls_number_parameters 170
_refine_ls_number_reflns 1574
_refine_ls_number_restraints 0
_refine_ls_restrained_S_all 0.973
_refine_ls_R_factor_all 0.0510
_refine_ls_R_factor_gt 0.0348
_refine_ls_shift/su_max 0.000
_refine_ls_shift/su_mean 0.000
_refine_ls_structure_factor_coef Fsqd
_refine_ls_weighting_details 'calc w=1/[\s^2^(Fo^2^)+(0.1000P)^2^+0.0000P] where P=(Fo^2^+2Fc^2^)/3'
_refine_ls_weighting_scheme calc
_refine_ls_wR_factor_gt 0.0819
_refine_ls_wR_factor_ref 0.0862
_reflns_number_gt 1139
_reflns_number_total 1574
_reflns_threshold_expression >2sigma(I)
_cod_data_source_file c2dt30684k.txt
_cod_data_source_block gx037
_cod_original_cell_volume 902.92(8)
_cod_original_formula_sum ' C3 H4 N8 O6'
_cod_database_code 7019819

loop_
_symmetry_equiv_pos_as_xyz
'x, y, z'
'-x, y+1/2, -z+1/2'
'-x, -y, -z'
'x, -y-1/2, z-1/2'

loop_
_atom_site_label
_atom_site_type_symbol
_atom_site_fract_x
_atom_site_fract_y
_atom_site_fract_z
_atom_site_U_iso_or_equiv
_atom_site_adp_type
_atom_site_occupancy
_atom_site_symmetry_multiplicity
_atom_site_calc_flag
O5 O 0.22403(16) -0.01453(18) 0.42390(13) 0.0449(4) Uani 1 1 d
O6 O 0.11899(14) 0.10501(17) 0.55653(12) 0.0345(4) Uani 1 1 d
O4 O 0.43813(15) 0.13097(18) 0.59940(12) 0.0383(4) Uani 1 1 d
O3 O 0.42101(14) 0.40742(17) 0.61483(11) 0.0330(4) Uani 1 1 d
O2 O 0.46307(14) 0.24836(17) 0.37144(12) 0.0348(4) Uani 1 1 d
O1 O 0.26146(16) 0.27963(19) 0.27966(11) 0.0383(4) Uani 1 1 d
N8 N 0.19808(16) 0.10375(19) 0.48502(14) 0.0253(4) Uani 1 1 d
N7 N 0.38882(16) 0.2696(2) 0.57285(13) 0.0230(4) Uani 1 1 d
N6 N 0.34060(17) 0.26491(19) 0.36545(14) 0.0246(4) Uani 1 1 d
N5 N 0.24261(16) 0.5816(2) 0.44330(13) 0.0209(4) Uani 1 1 d
N1 N 0.19326(14) 0.64026(18) 0.33454(12) 0.0199(4) Uani 1 1 d
N2 N 0.06023(15) 0.6610(2) 0.29875(13) 0.0269(4) Uani 1 1 d
N3 N 0.05621(18) 0.7259(2) 0.19708(14) 0.0289(4) Uani 1 1 d
N4 N 0.18417(17) 0.74863(19) 0.16628(13) 0.0266(4) Uani 1 1 d
C3 C 0.27389(18) 0.2716(2) 0.47542(15) 0.0188(4) Uani 1 1 d
C2 C 0.17900(19) 0.4235(2) 0.47769(16) 0.0185(4) Uani 1 1 d
C1 C 0.2659(2) 0.6947(2) 0.25336(17) 0.0256(5) Uani 1 1 d
H2B H 0.1490(15) 0.4288(18) 0.5538(14) 0.000(4) Uiso 1 1 d
H1 H 0.358(2) 0.695(2) 0.2595(17) 0.027(5) Uiso 1 1 d
H2A H 0.1030(19) 0.396(2) 0.4286(16) 0.021(5) Uiso 1 1 d
H5 H 0.236(2) 0.663(3) 0.495(2) 0.035(6) Uiso 1 1 d

loop_
_atom_site_aniso_label
_atom_site_aniso_U_11
_atom_site_aniso_U_22
_atom_site_aniso_U_33
_atom_site_aniso_U_23
_atom_site_aniso_U_13
_atom_site_aniso_U_12
O5 0.0623(11) 0.0258(8) 0.0491(9) -0.0152(7) 0.0170(8) -0.0043(7)
O6 0.0398(8) 0.0305(8) 0.0348(9) 0.0039(6) 0.0122(7) -0.0073(6)
O4 0.0445(9) 0.0361(9) 0.0327(9) 0.0009(7) -0.0038(7) 0.0193(7)
O3 0.0364(8) 0.0327(8) 0.0274(8) 0.0027(6) -0.0080(6) -0.0097(7)
O2 0.0260(8) 0.0465(9) 0.0337(8) -0.0007(6) 0.0113(7) 0.0035(7)
O1 0.0396(9) 0.0590(10) 0.0160(8) -0.0019(7) 0.0017(7) 0.0116(7)
N8 0.0302(9) 0.0219(9) 0.0237(9) -0.0010(7) 0.0022(8) 0.0003(7)
N7 0.0219(9) 0.0292(10) 0.0182(9) 0.0033(7) 0.0031(7) 0.0026(7)
N6 0.0298(10) 0.0258(9) 0.0191(9) -0.0010(7) 0.0065(8) 0.0037(7)
N5 0.0273(9) 0.0211(8) 0.0136(8) 0.0016(7) -0.0009(7) -0.0023(7)
N1 0.0220(8) 0.0200(8) 0.0170(8) 0.0002(6) -0.0010(7) -0.0004(7)
N2 0.0241(9) 0.0307(9) 0.0249(9) 0.0011(7) -0.0013(7) 0.0062(7)
N3 0.0316(10) 0.0328(9) 0.0218(9) 0.0048(7) -0.0002(8) 0.0059(8)
N4 0.0327(10) 0.0282(9) 0.0183(9) 0.0036(7) -0.0002(8) -0.0026(7)
C3 0.0211(10) 0.0220(10) 0.0132(9) -0.0004(7) 0.0024(8) -0.0028(8)
C2 0.0200(10) 0.0212(10) 0.0143(10) -0.0004(8) 0.0020(8) -0.0024(8)
C1 0.0246(11) 0.0311(11) 0.0211(11) 0.0016(9) 0.0023(9) -0.0046(9)

loop_
_atom_type_symbol
_atom_type_description
_atom_type_scat_dispersion_real
_atom_type_scat_dispersion_imag
_atom_type_scat_source
C C 0.0033 0.0016 'International Tables Vol C Tables 4.2.6.8 and 6.1.1.4'
H H 0.0000 0.0000 'International Tables Vol C Tables 4.2.6.8 and 6.1.1.4'
N N 0.0061 0.0033 'International Tables Vol C Tables 4.2.6.8 and 6.1.1.4'
O O 0.0106 0.0060 'International Tables Vol C Tables 4.2.6.8 and 6.1.1.4'

loop_
_geom_angle_atom_site_label_1
_geom_angle_atom_site_label_2
_geom_angle_atom_site_label_3
_geom_angle
O6 N8 O5 127.86(16)
O6 N8 C3 114.06(14)
O5 N8 C3 118.06(16)
O3 N7 O4 127.01(16)
O3 N7 C3 116.21(14)
O4 N7 C3 116.78(15)
O2 N6 O1 127.55(17)
O2 N6 C3 118.52(16)
O1 N6 C3 113.92(15)
N1 N5 C2 114.23(15)
N1 N5 H5 110.4(14)
C2 N5 H5 110.2(14)
C1 N1 N2 108.87(15)
C1 N1 N5 126.97(16)
N2 N1 N5 124.02(14)
N3 N2 N1 105.54(15)
N2 N3 N4 110.96(15)
C1 N4 N3 105.35(15)
C2 C3 N8 110.92(15)
C2 C3 N6 111.73(14)
N8 C3 N6 107.40(14)
C2 C3 N7 114.17(15)
N8 C3 N7 105.72(13)
N6 C3 N7 106.48(14)
N5 C2 C3 111.44(15)
N5 C2 H2B 113.8(9)
C3 C2 H2B 107.5(9)
N5 C2 H2A 111.7(11)
C3 C2 H2A 105.9(11)
H2B C2 H2A 106.1(14)
N4 C1 N1 109.28(18)
N4 C1 H1 126.6(13)
N1 C1 H1 124.1(13)

loop_
_geom_bond_atom_site_label_1
_geom_bond_atom_site_label_2
_geom_bond_distance
O5 N8 1.213(2)
O6 N8 1.211(2)
O4 N7 1.2110(19)
O3 N7 1.2087(19)
O2 N6 1.215(2)
O1 N6 1.217(2)
N8 C3 1.516(2)
N7 C3 1.529(2)
N6 C3 1.517(2)
N5 N1 1.399(2)
N5 C2 1.459(2)
N5 H5 0.89(2)
N1 C1 1.327(2)
N1 N2 1.350(2)
N2 N3 1.297(2)
N3 N4 1.367(2)
N4 C1 1.307(2)
C3 C2 1.512(2)
C2 H2B 0.975(16)
C2 H2A 0.925(19)
C1 H1 0.90(2)

loop_
_geom_torsion_atom_site_label_1
_geom_torsion_atom_site_label_2
_geom_torsion_atom_site_label_3
_geom_torsion_atom_site_label_4
_geom_torsion
C2 N5 N1 C1 -134.05(18)
C2 N5 N1 N2 50.7(2)
C1 N1 N2 N3 0.48(19)
N5 N1 N2 N3 176.46(15)
N1 N2 N3 N4 -0.33(19)
N2 N3 N4 C1 0.1(2)
O6 N8 C3 C2 -43.9(2)
O5 N8 C3 C2 137.41(17)
O6 N8 C3 N6 -166.27(15)
O5 N8 C3 N6 15.1(2)
O6 N8 C3 N7 80.34(17)
O5 N8 C3 N7 -98.33(18)
O2 N6 C3 C2 129.97(16)
O1 N6 C3 C2 -49.1(2)
O2 N6 C3 N8 -108.18(17)
O1 N6 C3 N8 72.74(18)
O2 N6 C3 N7 4.7(2)
O1 N6 C3 N7 -174.38(14)
O3 N7 C3 C2 -24.8(2)
O4 N7 C3 C2 155.51(15)
O3 N7 C3 N8 -146.98(15)
O4 N7 C3 N8 33.31(19)
O3 N7 C3 N6 98.99(17)
O4 N7 C3 N6 -80.72(17)
N1 N5 C2 C3 106.86(17)
N8 C3 C2 N5 -167.26(14)
N6 C3 C2 N5 -47.5(2)
N7 C3 C2 N5 73.43(19)
N3 N4 C1 N1 0.2(2)
N2 N1 C1 N4 -0.5(2)
N5 N1 C1 N4 -176.29(16)
